data_7026456
loop_
_publ_author_name
'Aluri, Bhaskar Reddy'
'Peulecke, Normen'
'Peitz, Stephan'
'Spannenberg, Anke'
'M\"uller, Bernd H'
'Schulz, Stefan'
'Drexler, Hans-Joachim'
'Heller, Detlef'
'Al-Hazmi, Mohammed H'
'Mosa, Fuad M.'
'W\"ohl, Anina'
'M\"uller, Wolfgang'
'Rosenthal, Uwe'

_publ_section_title
;
 Coordination chemistry of new selective ethylene trimerisation ligand
 Ph2PN(iPr)P(Ph)NH(R) (R = iPr, Et) and tests in catalysis.
;
_journal_issue 34
_journal_name_full 'Dalton transactions (Cambridge, England : 2003)'
_journal_page_first 7911
_journal_page_last 7920
_journal_paper_doi 10.1039/c0dt00440e
_journal_volume 39
_journal_year 2010
_chemical_formula_sum 'C24.5 H31 Br2 Cl N2 P2 Pt'
_chemical_formula_weight 805.81
_chemical_name_systematic
;
?
;
_space_group_IT_number 14
_symmetry_cell_setting monoclinic
_symmetry_space_group_name_Hall '-P 2yn'
_symmetry_space_group_name_H-M 'P 1 21/n 1'
_atom_sites_solution_hydrogens geom
_atom_sites_solution_primary direct
_atom_sites_solution_secondary difmap
_audit_creation_method SHELXL-97
_cell_angle_alpha 90.00
_cell_angle_beta 101.4274(17)
_cell_angle_gamma 90.00
_cell_formula_units_Z 4
_cell_length_a 9.4775(2)
_cell_length_b 13.2311(2)
_cell_length_c 22.4851(5)
_cell_measurement_reflns_used 6755
_cell_measurement_temperature 200(2)
_cell_measurement_theta_max 29.55
_cell_measurement_theta_min 1.76
_cell_volume 2763.69(10)
_computing_cell_refinement X-AREA
_computing_data_collection 'X-AREA (Stoe & Cie, 2005)'
_computing_data_reduction X-AREA
_computing_molecular_graphics 'XP in SHELXTL'
_computing_publication_material 'SHELXTL (Sheldrick, 2008)'
_computing_structure_refinement 'SHELXL-97 (Sheldrick, 2008)'
_computing_structure_solution 'SHELXS-97 (Sheldrick, 2008)'
_diffrn_ambient_temperature 200(2)
_diffrn_measured_fraction_theta_full 1.000
_diffrn_measured_fraction_theta_max 1.000
_diffrn_measurement_device_type 'STOE IPDS II'
_diffrn_measurement_method \w
_diffrn_radiation_monochromator graphite
_diffrn_radiation_source 'fine-focus sealed tube'
_diffrn_radiation_type MoK\a
_diffrn_radiation_wavelength 0.71073
_diffrn_reflns_av_R_equivalents 0.0507
_diffrn_reflns_av_sigmaI/netI 0.0368
_diffrn_reflns_limit_h_max 12
_diffrn_reflns_limit_h_min -12
_diffrn_reflns_limit_k_max 17
_diffrn_reflns_limit_k_min -17
_diffrn_reflns_limit_l_max 29
_diffrn_reflns_limit_l_min -29
_diffrn_reflns_number 42678
_diffrn_reflns_theta_full 27.50
_diffrn_reflns_theta_max 27.50
_diffrn_reflns_theta_min 1.80
_exptl_absorpt_coefficient_mu 8.198
_exptl_absorpt_correction_T_max 0.6076
_exptl_absorpt_correction_T_min 0.2645
_exptl_absorpt_correction_type numerical
_exptl_absorpt_process_details 'X-SHAPE and X-RED32 (Stoe & Cie, 2005)'
_exptl_crystal_colour colourless
_exptl_crystal_density_diffrn 1.937
_exptl_crystal_density_method 'not measured'
_exptl_crystal_description prism
_exptl_crystal_F_000 1548
_exptl_crystal_size_max 0.30
_exptl_crystal_size_mid 0.11
_exptl_crystal_size_min 0.06
_refine_diff_density_max 1.047
_refine_diff_density_min -1.066
_refine_diff_density_rms 0.105
_refine_ls_extinction_method none
_refine_ls_goodness_of_fit_ref 0.927
_refine_ls_hydrogen_treatment mixed
_refine_ls_matrix_type full
_refine_ls_number_parameters 315
_refine_ls_number_reflns 6342
_refine_ls_number_restraints 8
_refine_ls_restrained_S_all 0.926
_refine_ls_R_factor_all 0.0356
_refine_ls_R_factor_gt 0.0232
_refine_ls_shift/su_max 0.003
_refine_ls_shift/su_mean 0.000
_refine_ls_structure_factor_coef Fsqd
_refine_ls_weighting_details 'calc w=1/[\s^2^(Fo^2^)+(0.0182P)^2^+0.0000P] where P=(Fo^2^+2Fc^2^)/3'
_refine_ls_weighting_scheme calc
_refine_ls_wR_factor_gt 0.0393
_refine_ls_wR_factor_ref 0.0409
_reflns_number_gt 5163
_reflns_number_total 6342
_reflns_threshold_expression >2sigma(I)
_cod_data_source_file c0dt00440e.txt
_cod_data_source_block 9
_cod_original_cell_volume 2763.68(10)
_cod_original_sg_symbol_H-M P2(1)/n
_cod_original_formula_sum 'C24.50 H31 Br2 Cl N2 P2 Pt'
_cod_database_code 7026456

loop_
_symmetry_equiv_pos_as_xyz
'x, y, z'
'-x+1/2, y+1/2, -z+1/2'
'-x, -y, -z'
'x-1/2, -y-1/2, z-1/2'

loop_
_atom_site_label
_atom_site_type_symbol
_atom_site_fract_x
_atom_site_fract_y
_atom_site_fract_z
_atom_site_U_iso_or_equiv
_atom_site_adp_type
_atom_site_occupancy
_atom_site_symmetry_multiplicity
_atom_site_calc_flag
_atom_site_refinement_flags
_atom_site_disorder_assembly
_atom_site_disorder_group
Br1 Br 0.26006(4) 1.03084(3) 0.108896(17) 0.03273(8) Uani 1 1 d . . .
Br2 Br 0.45423(4) 0.92365(3) 0.249126(17) 0.03323(9) Uani 1 1 d . . .
C1 C -0.0867(3) 0.8279(2) 0.09262(15) 0.0229(7) Uani 1 1 d . . .
C2 C -0.1636(4) 0.7930(3) 0.13516(16) 0.0278(7) Uani 1 1 d . . .
H2B H -0.1240 0.7411 0.1627 0.033 Uiso 1 1 calc R . .
C3 C -0.2975(4) 0.8332(3) 0.13769(18) 0.0334(8) Uani 1 1 d . . .
H3 H -0.3490 0.8094 0.1671 0.040 Uiso 1 1 calc R . .
C4 C -0.3553(4) 0.9075(3) 0.09764(19) 0.0384(9) Uani 1 1 d . . .
H4 H -0.4465 0.9356 0.0996 0.046 Uiso 1 1 calc R . .
C5 C -0.2818(4) 0.9415(3) 0.0546(2) 0.0421(10) Uani 1 1 d . . .
H5 H -0.3238 0.9914 0.0261 0.050 Uiso 1 1 calc R . .
C6 C -0.1465(4) 0.9032(3) 0.05257(17) 0.0331(8) Uani 1 1 d . . .
H6 H -0.0947 0.9287 0.0237 0.040 Uiso 1 1 calc R . .
C7 C 0.1241(4) 0.7794(3) 0.01967(15) 0.0251(7) Uani 1 1 d . . .
C8 C 0.0120(4) 0.7559(3) -0.02868(15) 0.0327(8) Uani 1 1 d D . .
H8 H -0.0828 0.7465 -0.0217 0.039 Uiso 1 1 calc R . .
C9 C 0.0384(4) 0.7464(3) -0.08645(15) 0.0426(10) Uani 1 1 d D . .
H9 H -0.0380 0.7290 -0.1190 0.051 Uiso 1 1 calc R . .
C10 C 0.1745(3) 0.7619(3) -0.09743(17) 0.0475(11) Uani 1 1 d D . .
H10 H 0.1916 0.7567 -0.1375 0.057 Uiso 1 1 calc R . .
C11 C 0.2856(4) 0.7851(4) -0.05004(13) 0.0492(11) Uani 1 1 d D . .
H11 H 0.3798 0.7950 -0.0575 0.059 Uiso 1 1 calc R . .
C12 C 0.2614(4) 0.7942(3) 0.00813(16) 0.0356(9) Uani 1 1 d D . .
H12 H 0.3389 0.8105 0.0405 0.043 Uiso 1 1 calc R . .
C13 C 0.0896(4) 0.5693(2) 0.11613(15) 0.0242(7) Uani 1 1 d . . .
H13 H 0.1297 0.5266 0.1522 0.029 Uiso 1 1 calc R . .
C14 C -0.0719(4) 0.5544(3) 0.1030(2) 0.0373(9) Uani 1 1 d . . .
H14A H -0.1100 0.5712 0.1393 0.056 Uiso 1 1 calc R . .
H14B H -0.0943 0.4837 0.0919 0.056 Uiso 1 1 calc R . .
H14C H -0.1161 0.5985 0.0695 0.056 Uiso 1 1 calc R . .
C15 C 0.1565(4) 0.5321(3) 0.06420(18) 0.0334(8) Uani 1 1 d . . .
H15A H 0.1158 0.5698 0.0273 0.050 Uiso 1 1 calc R . .
H15B H 0.1359 0.4600 0.0575 0.050 Uiso 1 1 calc R . .
H15C H 0.2609 0.5426 0.0743 0.050 Uiso 1 1 calc R . .
C16 C 0.3951(3) 0.6334(3) 0.21184(14) 0.0228(6) Uani 1 1 d . . .
C17 C 0.4698(3) 0.6220(3) 0.16474(16) 0.0306(8) Uani 1 1 d . . .
H17 H 0.4349 0.6525 0.1264 0.037 Uiso 1 1 calc R . .
C18 C 0.5954(4) 0.5658(3) 0.1743(2) 0.0404(10) Uani 1 1 d . . .
H18 H 0.6460 0.5571 0.1421 0.048 Uiso 1 1 calc R . .
C19 C 0.6479(4) 0.5222(3) 0.2301(2) 0.0422(10) Uani 1 1 d . . .
H19 H 0.7342 0.4837 0.2363 0.051 Uiso 1 1 calc R . .
C20 C 0.5750(4) 0.5346(3) 0.2765(2) 0.0406(10) Uani 1 1 d . . .
H20 H 0.6108 0.5045 0.3149 0.049 Uiso 1 1 calc R . .
C21 C 0.4494(4) 0.5910(3) 0.26773(18) 0.0322(8) Uani 1 1 d . . .
H21 H 0.4005 0.6004 0.3003 0.039 Uiso 1 1 calc R . .
C22 C 0.0725(4) 0.7712(3) 0.28031(16) 0.0274(7) Uani 1 1 d . . .
H22 H 0.0415 0.8229 0.2479 0.033 Uiso 1 1 calc R . .
C23 C -0.0609(4) 0.7183(4) 0.2930(2) 0.0459(10) Uani 1 1 d . . .
H23A H -0.1063 0.6794 0.2572 0.069 Uiso 1 1 calc R . .
H23B H -0.1290 0.7687 0.3024 0.069 Uiso 1 1 calc R . .
H23C H -0.0334 0.6725 0.3276 0.069 Uiso 1 1 calc R . .
C24 C 0.1524(5) 0.8246(3) 0.33653(19) 0.0470(11) Uani 1 1 d . . .
H24A H 0.1801 0.7754 0.3693 0.071 Uiso 1 1 calc R . .
H24B H 0.0898 0.8761 0.3490 0.071 Uiso 1 1 calc R . .
H24C H 0.2389 0.8569 0.3276 0.071 Uiso 1 1 calc R . .
N1 N 0.1302(3) 0.6758(2) 0.13289(12) 0.0214(6) Uani 1 1 d . . .
N2 N 0.1678(3) 0.6985(2) 0.25850(13) 0.0261(6) Uani 1 1 d D . .
H2A H 0.175(4) 0.6385(13) 0.2747(17) 0.040(11) Uiso 1 1 d D . .
P1 P 0.09777(9) 0.78837(6) 0.09678(4) 0.02054(17) Uani 1 1 d . . .
P2 P 0.23843(8) 0.71421(6) 0.19904(4) 0.01951(16) Uani 1 1 d . . .
Pt1 Pt 0.259569(13) 0.868348(9) 0.164730(6) 0.01978(3) Uani 1 1 d . . .
C25 C 0.4672(17) 0.5697(4) 0.9727(7) 0.066(4) Uani 0.50 1 d PD A -1
H25A H 0.3691 0.5926 0.9752 0.079 Uiso 0.50 1 calc PR A -1
H25B H 0.4739 0.5685 0.9294 0.079 Uiso 0.50 1 calc PR A -1
Cl1 Cl 0.5913(3) 0.6560(2) 1.01064(13) 0.0718(8) Uani 0.50 1 d PD A -1
Cl2 Cl 0.4923(5) 0.4478(3) 1.0017(2) 0.0903(15) Uani 0.50 1 d PD A -1

loop_
_atom_site_aniso_label
_atom_site_aniso_U_11
_atom_site_aniso_U_22
_atom_site_aniso_U_33
_atom_site_aniso_U_23
_atom_site_aniso_U_13
_atom_site_aniso_U_12
Br1 0.0435(2) 0.02351(17) 0.03191(19) 0.00367(14) 0.00917(15) 0.00034(15)
Br2 0.02855(17) 0.0392(2) 0.03030(19) -0.00810(16) 0.00178(14) -0.00775(15)
C1 0.0205(15) 0.0217(16) 0.0254(17) -0.0023(13) 0.0017(13) -0.0006(12)
C2 0.0285(17) 0.0271(18) 0.0271(18) -0.0024(14) 0.0039(14) 0.0002(14)
C3 0.0262(17) 0.0335(19) 0.044(2) -0.0085(17) 0.0146(16) -0.0050(15)
C4 0.0240(18) 0.041(2) 0.049(2) -0.0088(19) 0.0048(17) 0.0049(16)
C5 0.034(2) 0.044(2) 0.045(2) 0.004(2) 0.0016(18) 0.0162(18)
C6 0.0306(18) 0.036(2) 0.034(2) 0.0080(16) 0.0089(16) 0.0064(15)
C7 0.0280(17) 0.0234(17) 0.0239(16) 0.0013(14) 0.0055(13) 0.0017(14)
C8 0.0312(18) 0.039(2) 0.0279(18) -0.0019(16) 0.0055(15) 0.0010(16)
C9 0.049(3) 0.050(3) 0.0272(19) -0.0038(17) 0.0026(18) 0.004(2)
C10 0.060(3) 0.058(3) 0.029(2) -0.002(2) 0.020(2) 0.005(2)
C11 0.049(3) 0.058(3) 0.048(3) -0.004(2) 0.028(2) -0.008(2)
C12 0.0334(19) 0.040(2) 0.035(2) -0.0042(17) 0.0118(16) -0.0029(16)
C13 0.0290(17) 0.0192(17) 0.0239(17) -0.0016(13) 0.0035(14) -0.0037(13)
C14 0.0257(18) 0.031(2) 0.055(3) -0.0101(18) 0.0085(17) -0.0078(15)
C15 0.0338(19) 0.0288(19) 0.038(2) -0.0065(16) 0.0082(16) 0.0007(15)
C16 0.0189(13) 0.0212(15) 0.0271(16) 0.0003(15) 0.0018(12) -0.0023(14)
C17 0.0218(15) 0.038(2) 0.0315(18) -0.0002(17) 0.0050(13) -0.0009(16)
C18 0.0223(17) 0.045(2) 0.056(3) -0.010(2) 0.0122(17) 0.0014(16)
C19 0.0210(18) 0.034(2) 0.068(3) 0.000(2) 0.0002(18) 0.0070(16)
C20 0.034(2) 0.037(2) 0.046(2) 0.0107(19) -0.0037(18) 0.0055(17)
C21 0.0286(18) 0.0325(19) 0.034(2) 0.0059(16) 0.0027(15) 0.0010(15)
C22 0.0281(17) 0.0294(19) 0.0264(17) 0.0011(14) 0.0095(14) 0.0050(14)
C23 0.033(2) 0.061(3) 0.047(2) 0.012(2) 0.0164(18) 0.005(2)
C24 0.057(3) 0.048(3) 0.035(2) -0.0138(19) 0.009(2) 0.010(2)
N1 0.0207(13) 0.0202(14) 0.0222(14) 0.0000(11) 0.0019(11) -0.0011(11)
N2 0.0309(15) 0.0231(15) 0.0264(15) 0.0021(12) 0.0108(12) 0.0037(12)
P1 0.0187(4) 0.0218(4) 0.0209(4) 0.0003(3) 0.0033(3) 0.0008(3)
P2 0.0188(4) 0.0199(4) 0.0200(4) -0.0002(3) 0.0042(3) 0.0002(3)
Pt1 0.01936(5) 0.01940(6) 0.02094(6) -0.00111(6) 0.00489(4) -0.00029(6)
C25 0.080(9) 0.044(8) 0.066(10) 0.003(6) -0.005(7) 0.006(6)
Cl1 0.0488(13) 0.092(2) 0.0674(17) -0.0102(15) -0.0065(12) 0.0133(13)
Cl2 0.116(4) 0.079(2) 0.090(3) 0.025(2) 0.054(3) 0.036(3)

loop_
_atom_type_symbol
_atom_type_description
_atom_type_scat_dispersion_real
_atom_type_scat_dispersion_imag
_atom_type_scat_source
C C 0.0033 0.0016 'International Tables Vol C Tables 4.2.6.8 and 6.1.1.4'
H H 0.0000 0.0000 'International Tables Vol C Tables 4.2.6.8 and 6.1.1.4'
N N 0.0061 0.0033 'International Tables Vol C Tables 4.2.6.8 and 6.1.1.4'
P P 0.1023 0.0942 'International Tables Vol C Tables 4.2.6.8 and 6.1.1.4'
Br Br -0.2901 2.4595 'International Tables Vol C Tables 4.2.6.8 and 6.1.1.4'
Pt Pt -1.7033 8.3905 'International Tables Vol C Tables 4.2.6.8 and 6.1.1.4'
Cl Cl 0.1484 0.1585 'International Tables Vol C Tables 4.2.6.8 and 6.1.1.4'

loop_
_geom_angle_atom_site_label_1
_geom_angle_atom_site_label_2
_geom_angle_atom_site_label_3
_geom_angle
C6 C1 C2 118.9(3)
C6 C1 P1 120.5(3)
C2 C1 P1 120.0(3)
C3 C2 C1 120.5(3)
C4 C3 C2 119.9(4)
C3 C4 C5 120.3(4)
C4 C5 C6 120.3(4)
C1 C6 C5 120.2(4)
C12 C7 C8 118.8(3)
C12 C7 P1 118.9(3)
C8 C7 P1 122.3(3)
C9 C8 C7 120.2(3)
C10 C9 C8 120.5(4)
C9 C10 C11 119.7(3)
C10 C11 C12 120.6(4)
C11 C12 C7 120.2(3)
N1 C13 C14 111.9(3)
N1 C13 C15 112.0(3)
C14 C13 C15 111.6(3)
C21 C16 C17 119.6(3)
C21 C16 P2 122.2(3)
C17 C16 P2 118.0(3)
C18 C17 C16 119.4(3)
C19 C18 C17 120.6(4)
C20 C19 C18 119.7(4)
C19 C20 C21 120.3(4)
C16 C21 C20 120.2(4)
N2 C22 C24 110.2(3)
N2 C22 C23 110.5(3)
C24 C22 C23 110.8(3)
C13 N1 P1 134.2(2)
C13 N1 P2 125.6(2)
P1 N1 P2 100.14(14)
C22 N2 P2 124.9(2)
N1 P1 C7 110.86(15)
N1 P1 C1 111.12(15)
C7 P1 C1 106.59(15)
N1 P1 Pt1 93.13(10)
C7 P1 Pt1 119.15(11)
C1 P1 Pt1 115.38(11)
C7 P1 P2 132.70(11)
C1 P1 P2 118.29(11)
Pt1 P1 P2 53.64(3)
N2 P2 N1 113.87(15)
N2 P2 C16 104.67(15)
N1 P2 C16 107.20(14)
N2 P2 Pt1 119.22(11)
N1 P2 Pt1 92.93(10)
C16 P2 Pt1 118.33(11)
N2 P2 P1 123.50(11)
C16 P2 P1 128.56(11)
Pt1 P2 P1 53.82(3)
P2 Pt1 P1 72.54(3)
P2 Pt1 Br2 96.35(2)
P1 Pt1 Br2 168.48(2)
P2 Pt1 Br1 170.05(2)
P1 Pt1 Br1 97.78(2)
Br2 Pt1 Br1 93.189(13)
Cl2 C25 Cl1 113.4(8)

loop_
_geom_bond_atom_site_label_1
_geom_bond_atom_site_label_2
_geom_bond_distance
Br1 Pt1 2.4902(4)
Br2 Pt1 2.4805(4)
C1 C6 1.387(5)
C1 C2 1.391(5)
C1 P1 1.810(3)
C2 C3 1.388(5)
C3 C4 1.371(6)
C4 C5 1.376(6)
C5 C6 1.387(5)
C7 C12 1.390(5)
C7 C8 1.397(5)
C7 P1 1.804(3)
C8 C9 1.376(2)
C9 C10 1.376(2)
C10 C11 1.376(3)
C11 C12 1.377(3)
C13 N1 1.489(4)
C13 C14 1.513(5)
C13 C15 1.517(5)
C16 C21 1.380(5)
C16 C17 1.394(5)
C16 P2 1.806(3)
C17 C18 1.383(5)
C18 C19 1.381(6)
C19 C20 1.371(6)
C20 C21 1.385(5)
C22 N2 1.469(4)
C22 C24 1.513(5)
C22 C23 1.521(5)
N1 P1 1.695(3)
N1 P2 1.708(3)
N2 P2 1.623(3)
P1 Pt1 2.2084(8)
P1 P2 2.6099(12)
P2 Pt1 2.2035(8)
C25 Cl2 1.737(8)
C25 Cl1 1.737(8)
